data_4310222
loop_
_publ_author_name
'Costanza Bergami'
'Maria Pia Donzello'
'Claudio Ercolani'
'Fabrizio Monicelli'
'Karl M. Kadish'
'Corrado Rizzoli'

_publ_contact_author
;
     Prof. Corrado Rizzoli
     Universit\'a di Parma
     Dipartimento di Chimica Generale ed Inorganica
     Chimica Analitica, Chimica Fisica
     Viale delle Scienze 17/A
     I-43100 Parma
     Italy
;
_publ_contact_author_email corrado.rizzoli@at@unipr.it
_publ_contact_author_fax '[++39]521 905 556'
_publ_contact_author_phone '[++39]521 905 449'
_publ_section_title
;
Tetra-2,3-pyrazinoporphyrazines with Externally Appended Pyridine Rings. 3.
A New Highly Electron-Deficient Octacationic Macrocycle:
Tetrakis-2,3-[5,6-di{2-(N-methyl)pyridiniumyl}pyrazino]porphyrazine,
[(2-Mepy)8TPyzPzH2]8+
;
_journal_name_full 'Inorganic Chemistry'
_journal_page_first 9852
_journal_page_last 9861
_journal_paper_doi 10.1021/ic051084l
_journal_volume 44
_journal_year 2005
_chemical_absolute_configuration ad
_chemical_formula_moiety 'C17 H11 N6, I1'
_chemical_formula_sum 'C17 H11 I N6'
_chemical_formula_weight 426.22
_space_group_IT_number 9
_symmetry_cell_setting monoclinic
_symmetry_space_group_name_Hall 'C -2yc'
_symmetry_space_group_name_H-M 'C 1 c 1'
_atom_sites_solution_hydrogens difmap
_atom_sites_solution_primary direct
_atom_sites_solution_secondary difmap
_audit_creation_date 02/02/2005
_audit_creation_method 'ModiCIF v1.12'
_cell_angle_alpha 90.00(0)
_cell_angle_beta 112.48(2)
_cell_angle_gamma 90.00(0)
_cell_formula_units_Z 4.00
_cell_length_a 13.489(3)
_cell_length_b 13.181(3)
_cell_length_c 11.005(1)
_cell_measurement_reflns_used 25
_cell_measurement_temperature 298
_cell_measurement_theta_max 42.6
_cell_measurement_theta_min 18.2
_cell_volume 1808.0(7)
_computing_cell_refinement 'Belletti et al., 1993'
_computing_data_collection 'Belletti, Cantoni & Pasquinelli,1993'
_computing_data_reduction 'DIFAU (Belletti et al.)'
_computing_publication_material 'PARST (Nardelli, 1983)'
_computing_structure_refinement 'SHELXL97 (Sheldrick, 1997)'
_computing_structure_solution 'SIR97 (Altomare et al., 1998)'
_diffrn_ambient_temperature 298
_diffrn_measured_fraction_theta_full 0.98
_diffrn_measured_fraction_theta_max 0.98
_diffrn_measurement_device 'Enraf-Nonius CAD4'
_diffrn_measurement_method omega/2theta
_diffrn_radiation_monochromator graphite
_diffrn_radiation_source fine-focussealedtube
_diffrn_radiation_type CuK\a
_diffrn_radiation_wavelength 1.54178
_diffrn_reflns_av_R_equivalents 0.0152
_diffrn_reflns_av_sigmaI/netI 0.0136
_diffrn_reflns_limit_h_max 16
_diffrn_reflns_limit_h_min 0
_diffrn_reflns_limit_k_max 0
_diffrn_reflns_limit_k_min -16
_diffrn_reflns_limit_l_max 10
_diffrn_reflns_limit_l_min -13
_diffrn_reflns_number 3474
_diffrn_reflns_theta_full 69.94
_diffrn_reflns_theta_max 69.94
_diffrn_reflns_theta_min 4.88
_diffrn_standards_decay_% 0.1
_diffrn_standards_interval_count 100
_diffrn_standards_number 3
_exptl_absorpt_coefficient_mu 13.9986
_exptl_absorpt_correction_T_max 0.210
_exptl_absorpt_correction_T_min 0.166
_exptl_absorpt_correction_type psi-scan
_exptl_absorpt_process_details '(North et al., 1968)'
_exptl_crystal_colour yellow
_exptl_crystal_density_diffrn 1.5658
_exptl_crystal_density_meas ?
_exptl_crystal_density_method not_measured
_exptl_crystal_description prism
_exptl_crystal_F_000 832.0
_exptl_crystal_size_max 0.15
_exptl_crystal_size_mid 0.12
_exptl_crystal_size_min 0.11
_refine_diff_density_max 1.143
_refine_diff_density_min -1.395
_refine_diff_density_rms 0.154
_refine_ls_abs_structure_details 'Flack (1983), 1716 Friedel pairs'
_refine_ls_abs_structure_Flack -0.003(11)
_refine_ls_extinction_method none
_refine_ls_goodness_of_fit_all 1.034
_refine_ls_goodness_of_fit_ref 1.043
_refine_ls_hydrogen_treatment noref
_refine_ls_matrix_type full
_refine_ls_number_parameters 217
_refine_ls_number_reflns 1728
_refine_ls_number_restraints 2
_refine_ls_restrained_S_all 1.269
_refine_ls_restrained_S_obs 1.042
_refine_ls_R_factor_all 0.0610
_refine_ls_R_factor_gt 0.0558
_refine_ls_shift/esd_mean 0.000
_refine_ls_shift/su_max 0.000
_refine_ls_structure_factor_coef Fsqd
_refine_ls_weighting_details 'calc w=1/[\s^2^(Fo^2^)+(0.1440P)^2^+0.0000P] where P=(Fo^2^+2Fc^2^)/3'
_refine_ls_weighting_scheme calc
_refine_ls_wR_factor_all 0.1829
_refine_ls_wR_factor_ref 0.1471
_reflns_number_gt 1677
_reflns_number_total 1756
_reflns_threshold_expression I>\2s(I)
_cod_data_source_file ic051084lsi20050628_101525_2.cif
_cod_data_source_block Compound1
_cod_depositor_comments
;
The following automatic conversions were performed:

'_exptl_crystal_density_meas' value 'not_measured' was changed to '?'
- the value is perceived as not measured.

Automatic conversion script
Id: cif_fix_values 3008 2015-01-20 13:52:24Z robertas 
;
_cod_original_formula_sum 'C17 H11 I1 N6'
_cod_database_code 4310222

loop_
_symmetry_equiv_pos_as_xyz
'x, y, z'
'x, -y, z+1/2'
'x+1/2, y+1/2, z'
'x+1/2, -y+1/2, z+1/2'

loop_
_atom_site_aniso_label
_atom_site_aniso_U_11
_atom_site_aniso_U_22
_atom_site_aniso_U_33
_atom_site_aniso_U_23
_atom_site_aniso_U_13
_atom_site_aniso_U_12
I1 0.0460(4) 0.0477(4) 0.0674(4) -0.0030(3) 0.0138(3) -0.0019(3)
N1 0.0473(40) 0.0491(34) 0.0483(40) 0.0020(33) 0.0303(35) 0.0034(33)
N2 0.0397(44) 0.0568(43) 0.0464(47) -0.0029(32) 0.0267(39) 0.0049(33)
N3 0.112(11) 0.0782(70) 0.0749(72) -0.0002(42) 0.0764(86) 0.0176(55)
N4 0.0993(91) 0.0912(86) 0.0916(77) 0.0249(72) 0.0706(76) 0.0072(76)
N5 0.0458(34) 0.0344(33) 0.0586(39) 0.0041(29) 0.0341(31) 0.0040(28)
N6 0.0714(52) 0.0480(40) 0.0825(57) 0.0017(42) 0.0550(50) -0.0066(42)
C1 0.0424(36) 0.0432(41) 0.0444(36) 0.0088(32) 0.0238(31) 0.0050(33)
C2 0.0410(44) 0.0545(47) 0.0495(46) 0.0058(36) 0.0297(41) 0.0030(36)
C3 0.0375(35) 0.0498(47) 0.0503(41) 0.0089(33) 0.0224(32) 0.0111(31)
C4 0.0372(53) 0.0479(54) 0.0488(53) 0.0048(30) 0.0304(47) 0.0012(28)
C5 0.0622(66) 0.0694(65) 0.0483(52) -0.0015(50) 0.0287(53) 0.0075(63)
C6 0.0617(53) 0.0546(52) 0.0710(56) 0.0119(44) 0.0452(49) 0.0090(43)
C7 0.0463(46) 0.0444(36) 0.0581(51) -0.0021(40) 0.0324(41) -0.0014(41)
C8 0.0569(54) 0.0794(71) 0.0529(49) 0.0138(48) 0.0268(42) 0.0120(49)
C9 0.0844(90) 0.0958(87) 0.0455(55) 0.0117(56) 0.0248(57) 0.0118(78)
C10 0.0900(82) 0.0831(76) 0.0552(56) 0.0047(56) 0.0471(59) 0.0070(70)
C11 0.0663(52) 0.0531(44) 0.0599(46) -0.0046(39) 0.0411(44) -0.0030(40)
C17 0.0598(52) 0.0579(52) 0.0540(47) -0.0028(39) 0.0302(43) 0.0049(43)
C12 0.0460(39) 0.0459(44) 0.0570(43) 0.0111(35) 0.0283(37) -0.0041(33)
C13 0.0718(69) 0.0475(52) 0.0750(70) 0.0019(43) 0.0401(60) -0.0015(43)
C14 0.0844(71) 0.0369(46) 0.0947(78) 0.0081(46) 0.0487(64) -0.0152(47)
C15 0.0566(57) 0.0582(60) 0.0825(65) 0.0087(55) 0.0296(50) -0.0152(47)
C16 0.0833(73) 0.0561(60) 0.0857(69) 0.0017(49) 0.0575(62) -0.0140(50)

loop_
_atom_site_label
_atom_site_fract_x
_atom_site_fract_y
_atom_site_fract_z
_atom_site_U_iso_or_equiv
_atom_site_thermal_displace_type
_atom_site_calc_flag
_atom_site_calc_attached_atom
_atom_site_aniso_ratio
_atom_site_occupancy
I1 0.46911(7) 0.16620(3) 0.14136(7) 0.0561(3) aniso . . 1.71 1.0000
N1 0.2248(7) 0.1461(6) -0.1852(8) 0.0446(28) aniso . . 2.05 1.0000
N2 0.2403(9) 0.3478(7) -0.0981(10) 0.0445(30) aniso . . 2.40 1.0000
N3 0.1161(15) 0.3230(8) 0.1190(14) 0.0761(58) aniso . . 6.48 1.0000
N4 0.1397(12) 0.0358(13) 0.0386(13) 0.0838(59) aniso . . 3.76 1.0000
N5 0.3559(6) 0.1329(6) -0.3611(7) 0.0420(25) aniso . . 2.32 1.0000
N6 0.3980(8) 0.3622(8) -0.2942(10) 0.0597(36) aniso . . 3.06 1.0000
C1 0.2619(7) 0.2206(6) -0.2412(9) 0.0412(26) aniso . . 1.79 1.0000
C2 0.2779(8) 0.3178(7) -0.1888(10) 0.0446(35) aniso . . 2.47 1.0000
C3 0.1977(6) 0.2756(7) -0.0504(8) 0.0442(31) aniso . . 2.10 1.0000
C4 0.1955(10) 0.1730(6) -0.0870(12) 0.0404(36) aniso . . 2.97 1.0000
C5 0.1514(11) 0.3055(12) 0.0423(11) 0.0577(45) aniso . . 1.91 1.0000
C6 0.1645(8) 0.0942(8) -0.0179(10) 0.0565(37) aniso . . 2.57 1.0000
C7 0.2727(8) 0.1914(8) -0.3636(10) 0.0459(31) aniso . . 2.04 1.0000
C8 0.1965(9) 0.2196(10) -0.4830(10) 0.0614(40) aniso . . 1.98 1.0000
C9 0.2070(14) 0.1891(13) -0.5986(12) 0.0753(54) aniso . . 2.46 1.0000
C10 0.2949(11) 0.1316(11) -0.5918(11) 0.0703(50) aniso . . 2.82 1.0000
C11 0.3668(8) 0.1031(7) -0.4732(10) 0.0547(32) aniso . . 2.18 1.0000
C17 0.4413(8) 0.1072(8) -0.2343(9) 0.0547(34) aniso . . 1.61 1.0000
C12 0.3354(7) 0.3968(7) -0.2339(9) 0.0471(29) aniso . . 2.34 1.0000
C13 0.3266(12) 0.4965(8) -0.2119(13) 0.0611(42) aniso . . 1.78 1.0000
C14 0.3847(10) 0.5678(8) -0.2566(13) 0.0677(50) aniso . . 3.96 1.0000
C15 0.4463(9) 0.5352(10) -0.3226(12) 0.0649(41) aniso . . 2.49 1.0000
C16 0.4510(10) 0.4288(9) -0.3379(12) 0.0675(48) aniso . . 3.05 1.0000
H8 0.1382 0.2590 -0.4866 0.0736 iso . . 1.00 1.0000
H9 0.1554 0.2072 -0.6798 0.0903 iso . . 1.00 1.0000
H10 0.3042 0.1128 -0.6683 0.0844 iso . . 1.00 1.0000
H11 0.4246 0.0625 -0.4682 0.0656 iso . . 1.00 1.0000
H171 0.4228 0.1329 -0.1640 0.0657 iso . . 1.00 1.0000
H172 0.5076 0.1371 -0.2294 0.0657 iso . . 1.00 1.0000
H173 0.4492 0.0348 -0.2266 0.0657 iso . . 1.00 1.0000
H13 0.2834 0.5184 -0.1684 0.0734 iso . . 1.00 1.0000
H14 0.3807 0.6367 -0.2408 0.0812 iso . . 1.00 1.0000
H15 0.4829 0.5802 -0.3556 0.0778 iso . . 1.00 1.0000
H16 0.4936 0.4041 -0.3807 0.0810 iso . . 1.00 1.0000

loop_
_atom_type_symbol
_atom_type_description
_atom_type_scat_dispersion_real
_atom_type_scat_dispersion_imag
_atom_type_scat_source
C C 0.0181 0.0091 'International Tables Vol C Tables 4.2.6.8 and 6.1.1.4'
H H 0.0000 0.0000 'International Tables Vol C Tables 4.2.6.8 and 6.1.1.4'
N N 0.0311 0.0180 'International Tables Vol C Tables 4.2.6.8 and 6.1.1.4'
I I -0.3257 6.8362 'International Tables Vol C Tables 4.2.6.8 and 6.1.1.4'

loop_
_geom_angle_atom_site_label_1
_geom_angle_atom_site_label_2
_geom_angle_atom_site_label_3
_geom_angle
_geom_angle_publ_flag
C1 N1 C4 116.9(9) ?
C2 N2 C3 115.5(10) ?
C7 N5 C11 121.6(9) ?
C7 N5 C17 119.6(8) ?
C11 N5 C17 118.6(8) ?
C12 N6 C16 118.8(11) ?
N1 C1 C2 120.5(8) ?
N1 C1 C7 114.4(9) ?
C2 C1 C7 124.9(8) ?
N2 C2 C1 122.6(9) ?
N2 C2 C12 115.8(10) ?
C1 C2 C12 121.6(8) ?
N2 C3 C4 122.9(9) ?
N2 C3 C5 117.2(10) ?
C4 C3 C5 119.9(9) ?
N1 C4 C3 120.5(9) ?
N1 C4 C6 118.2(10) ?
C3 C4 C6 121.3(8) ?
N3 C5 C3 175.6(15) ?
N4 C6 C4 177.4(13) ?
N5 C7 C1 120.4(9) ?
N5 C7 C8 119.0(10) ?
C1 C7 C8 120.6(9) ?
C7 C8 C9 119.7(10) ?
C7 C8 H8 120.2 ?
C9 C8 H8 120.1 ?
C8 C9 C10 119.5(14) ?
C8 C9 H9 120.3 ?
C10 C9 H9 120.2 ?
C9 C10 C11 119.3(12) ?
C9 C10 H10 120.4 ?
C11 C10 H10 120.4 ?
N5 C11 C10 120.8(9) ?
N5 C11 H11 119.6 ?
C10 C11 H11 119.6 ?
N5 C17 H171 109.4 ?
N5 C17 H172 109.5 ?
N5 C17 H173 109.5 ?
H171 C17 H172 109.5 ?
H171 C17 H173 109.5 ?
H172 C17 H173 109.5 ?
N6 C12 C2 115.7(9) ?
N6 C12 C13 122.4(10) ?
C2 C12 C13 121.8(9) ?
C12 C13 C14 118.8(10) ?
C12 C13 H13 120.7 ?
C14 C13 H13 120.5 ?
C13 C14 C15 120.2(13) ?
C13 C14 H14 120.0 ?
C15 C14 H14 119.8 ?
C14 C15 C16 116.0(12) ?
C14 C15 H15 121.9 ?
C16 C15 H15 122.0 ?
N6 C16 C15 123.7(11) ?
N6 C16 H16 118.2 ?
C15 C16 H16 118.1 ?

loop_
_geom_bond_atom_site_label_1
_geom_bond_atom_site_label_2
_geom_bond_distance
_geom_bond_publ_flag
N1 C1 1.353(14) ?
N1 C4 1.333(18) ?
N2 C2 1.341(18) ?
N2 C3 1.320(15) ?
N3 C5 1.14(3) ?
N4 C6 1.12(2) ?
N5 C7 1.353(14) ?
N5 C11 1.355(15) ?
N5 C17 1.470(10) ?
N6 C12 1.338(17) ?
N6 C16 1.333(18) ?
C1 C2 1.388(12) ?
C1 C7 1.461(16) ?
C2 C12 1.492(15) ?
C3 C4 1.408(13) ?
C3 C5 1.440(18) ?
C4 C6 1.441(17) ?
C7 C8 1.374(13) ?
C8 C9 1.39(2) ?
C8 H8 0.93 ?
C9 C10 1.38(2) ?
C9 H9 0.93 ?
C10 C11 1.348(14) ?
C10 H10 0.93 ?
C11 H11 0.93 ?
C17 H171 0.96 ?
C17 H172 0.96 ?
C17 H173 0.96 ?
C12 C13 1.350(14) ?
C13 C14 1.43(2) ?
C13 H13 0.93 ?
C14 C15 1.37(2) ?
C14 H14 0.93 ?
C15 C16 1.417(18) ?
C15 H15 0.93 ?
C16 H16 0.93 ?
